data_4076339
loop_
_publ_author_name
'Tan, Runyu'
'Chiu, Frederick Sin Nang'
'Hadzovic, Alen'
'Song, Datong'

_publ_section_title
;
 Construction of Rhodium(I) and Gold(I) Macrocycles by Transferring a
 Phosphine-Functionalized 4,5-Diazafluorenide Ligand from Its Copper(I)
 N-Heterocyclic Carbene Complex
;
_journal_issue 6
_journal_name_full Organometallics
_journal_page_first 2184
_journal_paper_doi 10.1021/om200994b
_journal_volume 31
_journal_year 2012
_chemical_formula_moiety 'C25 H21 N2 P'
_chemical_formula_sum 'C25 H21 N2 P'
_chemical_formula_weight 380.41
_chemical_name_systematic
; 
 ? 
;
_space_group_IT_number 61
_symmetry_cell_setting orthorhombic
_symmetry_space_group_name_Hall '-P 2ac 2ab'
_symmetry_space_group_name_H-M 'P b c a'
_atom_sites_solution_hydrogens geom
_atom_sites_solution_primary direct
_atom_sites_solution_secondary difmap
_audit_creation_method SHELXL-97
_cell_angle_alpha 90.00
_cell_angle_beta 90.00
_cell_angle_gamma 90.00
_cell_formula_units_Z 8
_cell_length_a 16.8350(11)
_cell_length_b 10.0153(6)
_cell_length_c 23.5193(14)
_cell_measurement_reflns_used 4541
_cell_measurement_temperature 150(2)
_cell_measurement_theta_max 27.51
_cell_measurement_theta_min 2.11
_cell_volume 3965.5(4)
_computing_structure_refinement 'SHELXL-97 (Sheldrick, 1997)'
_computing_structure_solution 'SHELXS-97 (Sheldrick, 1990)'
_diffrn_ambient_temperature 150(2)
_diffrn_measured_fraction_theta_full 0.996
_diffrn_measured_fraction_theta_max 0.996
_diffrn_radiation_monochromator graphite
_diffrn_radiation_source 'fine-focus sealed tube'
_diffrn_radiation_type MoK\a
_diffrn_radiation_wavelength 0.71073
_diffrn_reflns_av_R_equivalents 0.0738
_diffrn_reflns_av_sigmaI/netI 0.0890
_diffrn_reflns_limit_h_max 21
_diffrn_reflns_limit_h_min -17
_diffrn_reflns_limit_k_max 12
_diffrn_reflns_limit_k_min -12
_diffrn_reflns_limit_l_max 30
_diffrn_reflns_limit_l_min -23
_diffrn_reflns_number 18130
_diffrn_reflns_theta_full 27.51
_diffrn_reflns_theta_max 27.51
_diffrn_reflns_theta_min 2.11
_exptl_absorpt_coefficient_mu 0.151
_exptl_absorpt_correction_T_max 0.9842
_exptl_absorpt_correction_T_min 0.9674
_exptl_absorpt_correction_type multi-scan
_exptl_absorpt_process_details 'Bruker Apex II'
_exptl_crystal_colour colourless
_exptl_crystal_density_diffrn 1.274
_exptl_crystal_density_method 'not measured'
_exptl_crystal_description pyramid
_exptl_crystal_F_000 1600
_exptl_crystal_size_max 0.18
_exptl_crystal_size_mid 0.15
_exptl_crystal_size_min 0.10
_refine_diff_density_max 0.258
_refine_diff_density_min -0.262
_refine_diff_density_rms 0.048
_refine_ls_extinction_method none
_refine_ls_goodness_of_fit_ref 1.013
_refine_ls_hydrogen_treatment constr
_refine_ls_matrix_type full
_refine_ls_number_parameters 253
_refine_ls_number_reflns 4541
_refine_ls_number_restraints 0
_refine_ls_restrained_S_all 1.013
_refine_ls_R_factor_all 0.1408
_refine_ls_R_factor_gt 0.0564
_refine_ls_shift/su_max 0.000
_refine_ls_shift/su_mean 0.000
_refine_ls_structure_factor_coef Fsqd
_refine_ls_weighting_details 'calc w=1/[\s^2^(Fo^2^)+(0.0525P)^2^+1.2461P] where P=(Fo^2^+2Fc^2^)/3'
_refine_ls_weighting_scheme calc
_refine_ls_wR_factor_gt 0.1143
_refine_ls_wR_factor_ref 0.1423
_reflns_number_gt 2342
_reflns_number_total 4541
_reflns_threshold_expression >2sigma(I)
_cod_data_source_file om200994b_si_001.cif
_cod_data_source_block LpH
_cod_depositor_comments
;
The following automatic conversions were performed:

'_symmetry_cell_setting' value 'Orthorhombic' changed to
'orthorhombic' according to
/home/saulius/struct/CIF-dictionaries/cif_core.dic dictionary named
'cif_core.dic' version 2.4.1 from 2010-06-29.

Automatic conversion script
Id: cif_fix_values 1715 2011-07-08 13:25:40Z adriana 
;
_cod_database_code 4076339

loop_
_symmetry_equiv_pos_as_xyz
'x, y, z'
'-x+1/2, -y, z+1/2'
'-x, y+1/2, -z+1/2'
'x+1/2, -y+1/2, -z'
'-x, -y, -z'
'x-1/2, y, -z-1/2'
'x, -y-1/2, z-1/2'
'-x-1/2, y-1/2, z'

loop_
_atom_site_label
_atom_site_type_symbol
_atom_site_fract_x
_atom_site_fract_y
_atom_site_fract_z
_atom_site_U_iso_or_equiv
_atom_site_adp_type
_atom_site_occupancy
_atom_site_symmetry_multiplicity
_atom_site_calc_flag
_atom_site_refinement_flags
P1 P 0.07100(5) 0.47510(8) 0.26931(3) 0.0417(2) Uani 1 1 d .
N1 N 0.02829(15) 0.7781(2) 0.02323(9) 0.0400(6) Uani 1 1 d .
N2 N 0.17153(14) 0.5909(2) 0.01086(9) 0.0389(6) Uani 1 1 d .
C1 C -0.04080(19) 0.8384(3) 0.03509(12) 0.0491(8) Uani 1 1 d .
H1A H -0.0498 0.9247 0.0196 0.059 Uiso 1 1 calc R
C2 C -0.09973(19) 0.7831(3) 0.06846(12) 0.0511(8) Uani 1 1 d .
H2A H -0.1473 0.8316 0.0753 0.061 Uiso 1 1 calc R
C3 C -0.08995(18) 0.6582(3) 0.09187(12) 0.0480(8) Uani 1 1 d .
H3A H -0.1296 0.6193 0.1154 0.058 Uiso 1 1 calc R
C4 C -0.02012(17) 0.5917(3) 0.07968(10) 0.0378(7) Uani 1 1 d .
C5 C 0.03665(16) 0.6564(3) 0.04617(10) 0.0343(6) Uani 1 1 d .
C6 C 0.10458(16) 0.5660(2) 0.03957(10) 0.0332(6) Uani 1 1 d .
C7 C 0.22417(18) 0.4899(3) 0.00991(11) 0.0435(7) Uani 1 1 d .
H7A H 0.2725 0.5034 -0.0101 0.052 Uiso 1 1 calc R
C8 C 0.21265(19) 0.3685(3) 0.03594(12) 0.0478(8) Uani 1 1 d .
H8A H 0.2519 0.3007 0.0333 0.057 Uiso 1 1 calc R
C9 C 0.1432(2) 0.3460(3) 0.06609(11) 0.0454(8) Uani 1 1 d .
H9A H 0.1341 0.2633 0.0847 0.055 Uiso 1 1 calc R
C10 C 0.08803(17) 0.4471(3) 0.06819(10) 0.0369(7) Uani 1 1 d .
C11 C 0.00775(16) 0.4545(3) 0.09656(10) 0.0383(7) Uani 1 1 d .
H11A H -0.0279 0.3873 0.0782 0.046 Uiso 1 1 calc R
C12 C 0.00976(18) 0.4264(3) 0.16112(10) 0.0448(8) Uani 1 1 d .
H12A H -0.0449 0.4327 0.1764 0.054 Uiso 1 1 calc R
H12B H 0.0287 0.3340 0.1674 0.054 Uiso 1 1 calc R
C13 C 0.06351(17) 0.5233(3) 0.19397(10) 0.0426(7) Uani 1 1 d .
H13A H 0.0417 0.6148 0.1912 0.051 Uiso 1 1 calc R
H13B H 0.1172 0.5235 0.1767 0.051 Uiso 1 1 calc R
C14 C -0.03050(16) 0.5033(3) 0.29491(11) 0.0397(7) Uani 1 1 d .
C15 C -0.07990(18) 0.6042(3) 0.27596(12) 0.0514(8) Uani 1 1 d .
H15A H -0.0619 0.6627 0.2469 0.062 Uiso 1 1 calc R
C16 C -0.1548(2) 0.6215(4) 0.29853(15) 0.0637(10) Uani 1 1 d .
H16A H -0.1881 0.6908 0.2847 0.076 Uiso 1 1 calc R
C17 C -0.1814(2) 0.5384(4) 0.34114(15) 0.0661(10) Uani 1 1 d .
H17A H -0.2329 0.5508 0.3568 0.079 Uiso 1 1 calc R
C18 C -0.1336(2) 0.4379(4) 0.36085(14) 0.0641(10) Uani 1 1 d .
H18A H -0.1517 0.3805 0.3903 0.077 Uiso 1 1 calc R
C19 C -0.05859(19) 0.4203(3) 0.33744(12) 0.0515(8) Uani 1 1 d .
H19A H -0.0258 0.3499 0.3509 0.062 Uiso 1 1 calc R
C20 C 0.12132(17) 0.6199(3) 0.30075(12) 0.0431(7) Uani 1 1 d .
C21 C 0.16231(17) 0.7158(3) 0.26983(14) 0.0590(9) Uani 1 1 d .
H21A H 0.1622 0.7112 0.2295 0.071 Uiso 1 1 calc R
C22 C 0.20371(19) 0.8190(4) 0.29668(16) 0.0663(10) Uani 1 1 d .
H22A H 0.2319 0.8829 0.2747 0.080 Uiso 1 1 calc R
C23 C 0.2035(2) 0.8275(4) 0.35473(18) 0.0712(12) Uani 1 1 d .
H23A H 0.2306 0.8986 0.3731 0.085 Uiso 1 1 calc R
C24 C 0.1638(2) 0.7328(4) 0.38649(15) 0.0678(12) Uani 1 1 d .
H24A H 0.1650 0.7376 0.4268 0.081 Uiso 1 1 calc R
C25 C 0.1224(2) 0.6310(3) 0.36005(13) 0.0563(9) Uani 1 1 d .
H25A H 0.0943 0.5677 0.3825 0.068 Uiso 1 1 calc R

loop_
_atom_site_aniso_label
_atom_site_aniso_U_11
_atom_site_aniso_U_22
_atom_site_aniso_U_33
_atom_site_aniso_U_23
_atom_site_aniso_U_13
_atom_site_aniso_U_12
P1 0.0380(4) 0.0633(5) 0.0239(3) -0.0101(3) -0.0006(3) 0.0028(4)
N1 0.0478(15) 0.0444(14) 0.0278(12) -0.0017(10) 0.0005(12) -0.0039(12)
N2 0.0439(14) 0.0459(14) 0.0269(12) 0.0010(10) 0.0011(11) -0.0078(13)
C1 0.055(2) 0.0517(18) 0.0401(17) -0.0078(14) -0.0036(16) -0.0004(17)
C2 0.0440(19) 0.068(2) 0.0414(18) -0.0099(16) -0.0007(16) 0.0017(17)
C3 0.0437(19) 0.071(2) 0.0295(15) -0.0087(15) 0.0036(14) -0.0152(17)
C4 0.0410(17) 0.0508(17) 0.0215(13) -0.0087(12) -0.0007(13) -0.0158(14)
C5 0.0400(16) 0.0423(16) 0.0207(12) -0.0068(11) -0.0024(13) -0.0099(14)
C6 0.0425(17) 0.0377(15) 0.0194(12) -0.0050(11) -0.0023(12) -0.0115(13)
C7 0.0439(17) 0.0529(18) 0.0336(15) -0.0044(13) 0.0025(13) -0.0016(16)
C8 0.061(2) 0.0473(18) 0.0348(16) -0.0087(14) -0.0054(16) 0.0061(16)
C9 0.074(2) 0.0355(16) 0.0263(15) -0.0017(12) -0.0047(15) -0.0105(16)
C10 0.0540(19) 0.0366(15) 0.0202(12) -0.0059(11) -0.0014(13) -0.0097(14)
C11 0.0487(18) 0.0462(17) 0.0199(13) -0.0029(12) -0.0004(12) -0.0233(14)
C12 0.0529(19) 0.0591(18) 0.0223(14) 0.0001(12) 0.0010(13) -0.0240(16)
C13 0.0433(17) 0.0650(18) 0.0195(12) -0.0071(12) 0.0042(12) -0.0202(15)
C14 0.0396(16) 0.0582(18) 0.0212(13) 0.0001(12) -0.0024(13) 0.0050(15)
C15 0.0465(19) 0.070(2) 0.0377(17) 0.0119(15) -0.0005(16) 0.0070(17)
C16 0.047(2) 0.082(2) 0.061(2) 0.0147(19) -0.0047(18) 0.0180(19)
C17 0.0381(19) 0.098(3) 0.062(2) 0.008(2) 0.0112(17) 0.011(2)
C18 0.055(2) 0.087(2) 0.051(2) 0.0183(18) 0.0164(18) 0.010(2)
C19 0.051(2) 0.072(2) 0.0323(15) 0.0097(14) 0.0030(15) 0.0156(17)
C20 0.0309(15) 0.065(2) 0.0333(16) -0.0201(14) -0.0072(14) 0.0137(15)
C21 0.0352(17) 0.092(3) 0.0495(19) -0.0379(19) 0.0071(16) -0.0075(18)
C22 0.0353(18) 0.088(3) 0.076(3) -0.040(2) 0.0040(19) -0.0075(18)
C23 0.047(2) 0.078(3) 0.088(3) -0.048(2) -0.034(2) 0.025(2)
C24 0.090(3) 0.068(2) 0.046(2) -0.0321(18) -0.041(2) 0.046(2)
C25 0.070(2) 0.0595(19) 0.0396(17) -0.0139(15) -0.0170(17) 0.0286(18)

loop_
_atom_type_symbol
_atom_type_description
_atom_type_scat_dispersion_real
_atom_type_scat_dispersion_imag
_atom_type_scat_source
C C 0.0033 0.0016 'International Tables Vol C Tables 4.2.6.8 and 6.1.1.4'
H H 0.0000 0.0000 'International Tables Vol C Tables 4.2.6.8 and 6.1.1.4'
N N 0.0061 0.0033 'International Tables Vol C Tables 4.2.6.8 and 6.1.1.4'
P P 0.1023 0.0942 'International Tables Vol C Tables 4.2.6.8 and 6.1.1.4'

loop_
_geom_angle_atom_site_label_1
_geom_angle_atom_site_label_2
_geom_angle_atom_site_label_3
_geom_angle
C14 P1 C20 100.14(13)
C14 P1 C13 102.22(13)
C20 P1 C13 102.25(13)
C5 N1 C1 114.7(2)
C6 N2 C7 115.0(2)
N1 C1 C2 124.1(3)
C3 C2 C1 120.4(3)
C2 C3 C4 117.2(3)
C3 C4 C5 118.4(3)
C3 C4 C11 130.6(3)
C5 C4 C11 111.0(2)
N1 C5 C4 125.2(3)
N1 C5 C6 126.9(2)
C4 C5 C6 107.8(2)
N2 C6 C10 124.8(3)
N2 C6 C5 126.5(2)
C10 C6 C5 108.7(2)
N2 C7 C8 124.4(3)
C7 C8 C9 119.4(3)
C10 C9 C8 118.0(3)
C9 C10 C6 118.4(3)
C9 C10 C11 131.1(2)
C6 C10 C11 110.5(2)
C4 C11 C10 102.0(2)
C4 C11 C12 115.6(2)
C10 C11 C12 114.0(2)
C13 C12 C11 113.1(2)
C12 C13 P1 111.03(18)
C15 C14 C19 117.8(3)
C15 C14 P1 124.6(2)
C19 C14 P1 117.6(2)
C16 C15 C14 121.2(3)
C17 C16 C15 120.1(3)
C18 C17 C16 120.0(3)
C17 C18 C19 119.5(3)
C14 C19 C18 121.4(3)
C21 C20 C25 117.4(3)
C21 C20 P1 124.4(2)
C25 C20 P1 118.1(3)
C20 C21 C22 121.5(3)
C23 C22 C21 119.7(4)
C22 C23 C24 119.9(3)
C23 C24 C25 120.5(3)
C24 C25 C20 120.9(3)

loop_
_geom_bond_atom_site_label_1
_geom_bond_atom_site_label_2
_geom_bond_distance
P1 C14 1.834(3)
P1 C20 1.835(3)
P1 C13 1.841(2)
N1 C5 1.340(3)
N1 C1 1.340(4)
N2 C6 1.338(3)
N2 C7 1.345(3)
C1 C2 1.381(4)
C2 C3 1.377(4)
C3 C4 1.381(4)
C4 C5 1.398(4)
C4 C11 1.506(4)
C5 C6 1.467(4)
C6 C10 1.396(3)
C7 C8 1.375(4)
C8 C9 1.385(4)
C9 C10 1.375(4)
C10 C11 1.509(4)
C11 C12 1.545(3)
C12 C13 1.535(3)
C14 C15 1.382(4)
C14 C19 1.384(4)
C15 C16 1.379(4)
C16 C17 1.378(4)
C17 C18 1.369(4)
C18 C19 1.389(4)
C20 C21 1.389(4)
C20 C25 1.399(4)
C21 C22 1.397(4)
C22 C23 1.368(5)
C23 C24 1.379(5)
C24 C25 1.383(4)

loop_
_geom_torsion_atom_site_label_1
_geom_torsion_atom_site_label_2
_geom_torsion_atom_site_label_3
_geom_torsion_atom_site_label_4
_geom_torsion
C5 N1 C1 C2 0.5(4)
N1 C1 C2 C3 -0.3(4)
C1 C2 C3 C4 -1.0(4)
C2 C3 C4 C5 1.9(4)
C2 C3 C4 C11 -177.8(2)
C1 N1 C5 C4 0.6(4)
C1 N1 C5 C6 178.5(2)
C3 C4 C5 N1 -1.8(4)
C11 C4 C5 N1 178.0(2)
C3 C4 C5 C6 179.9(2)
C11 C4 C5 C6 -0.3(3)
C7 N2 C6 C10 1.3(4)
C7 N2 C6 C5 -178.3(2)
N1 C5 C6 N2 2.4(4)
C4 C5 C6 N2 -179.4(2)
N1 C5 C6 C10 -177.3(2)
C4 C5 C6 C10 0.9(3)
C6 N2 C7 C8 -0.1(4)
N2 C7 C8 C9 -0.8(4)
C7 C8 C9 C10 0.6(4)
C8 C9 C10 C6 0.5(4)
C8 C9 C10 C11 179.7(2)
N2 C6 C10 C9 -1.5(4)
C5 C6 C10 C9 178.1(2)
N2 C6 C10 C11 179.1(2)
C5 C6 C10 C11 -1.2(3)
C3 C4 C11 C10 179.4(3)
C5 C4 C11 C10 -0.4(3)
C3 C4 C11 C12 -56.4(4)
C5 C4 C11 C12 123.8(2)
C9 C10 C11 C4 -178.2(3)
C6 C10 C11 C4 1.0(3)
C9 C10 C11 C12 56.4(4)
C6 C10 C11 C12 -124.4(2)
C4 C11 C12 C13 -58.7(3)
C10 C11 C12 C13 59.0(3)
C11 C12 C13 P1 -174.6(2)
C14 P1 C13 C12 -66.6(2)
C20 P1 C13 C12 -170.0(2)
C20 P1 C14 C15 70.5(3)
C13 P1 C14 C15 -34.5(3)
C20 P1 C14 C19 -107.3(2)
C13 P1 C14 C19 147.7(2)
C19 C14 C15 C16 -0.2(5)
P1 C14 C15 C16 -178.0(3)
C14 C15 C16 C17 0.7(5)
C15 C16 C17 C18 -0.5(6)
C16 C17 C18 C19 -0.2(5)
C15 C14 C19 C18 -0.5(5)
P1 C14 C19 C18 177.5(3)
C17 C18 C19 C14 0.7(5)
C14 P1 C20 C21 -121.9(3)
C13 P1 C20 C21 -16.9(3)
C14 P1 C20 C25 61.8(2)
C13 P1 C20 C25 166.8(2)
C25 C20 C21 C22 0.5(4)
P1 C20 C21 C22 -175.8(2)
C20 C21 C22 C23 -0.8(5)
C21 C22 C23 C24 1.4(5)
C22 C23 C24 C25 -1.7(5)
C23 C24 C25 C20 1.5(5)
C21 C20 C25 C24 -0.9(4)
P1 C20 C25 C24 175.7(2)

loop_
_cod_related_entry_id
_cod_related_entry_database
_cod_related_entry_code
1 ChemSpider 30659818
